data_2207468
loop_
_publ_author_name
'K. Ravikumar'
'B. Sridhar'
'M. Mahesh'
'V. V. Narayana Reddy'

_publ_section_title
;
 6-[(<i>Z</i>)-Benzylidene]-2,3-diphenyl-2-azabicyclo[2.2.2]octan-5-one
;
_journal_coeditor_code CF2002
_journal_issue 12
_journal_name_full 'Acta Crystallographica Section E'
_journal_page_first o4198
_journal_page_last o4199
_journal_paper_doi 10.1107/S1600536805037530
_journal_volume 61
_journal_year 2005
_chemical_formula_iupac 'C26 H23 N O'
_chemical_formula_moiety 'C26 H23 N O'
_chemical_formula_sum 'C26 H23 N O'
_chemical_formula_weight 365.45
_chemical_name_systematic
;
6-[(Z)-Benzylidene]-2,3-diphenyl-2-azabicyclo[2.2.2]octan-5-one
;
_space_group_IT_number 14
_symmetry_cell_setting monoclinic
_symmetry_space_group_name_Hall '-P 2ybc'
_symmetry_space_group_name_H-M 'P 1 21/c 1'
_atom_sites_solution_hydrogens geom
_atom_sites_solution_primary direct
_atom_sites_solution_secondary difmap
_audit_creation_method SHELXL-97
_cell_angle_alpha 90.00
_cell_angle_beta 97.154(2)
_cell_angle_gamma 90.00
_cell_formula_units_Z 4
_cell_length_a 10.1554(9)
_cell_length_b 16.5088(15)
_cell_length_c 11.7903(11)
_cell_measurement_reflns_used 3275
_cell_measurement_temperature 273(2)
_cell_measurement_theta_max 21.35
_cell_measurement_theta_min 2.37
_cell_volume 1961.3(3)
_computing_cell_refinement 'SAINT (Bruker, 2001)'
_computing_data_collection 'SMART (Bruker, 2001)'
_computing_data_reduction SAINT
_computing_molecular_graphics 'SHELXTL/PC (Sheldrick, 1990) and MERCURY (Bruno <i>et al.</i>,  2002)'
_computing_publication_material SHELXL97
_computing_structure_refinement 'SHELXL97 (Sheldrick, 1997)'
_computing_structure_solution 'SHELXS97 (Sheldrick, 1997)'
_diffrn_ambient_temperature 273(2)
_diffrn_measured_fraction_theta_full 0.999
_diffrn_measured_fraction_theta_max 0.999
_diffrn_measurement_device 'Bruker SMART APEX CCD area-detector'
_diffrn_measurement_device_type 'Bruker SMART APEX CCD area-detector'
_diffrn_measurement_method \w
_diffrn_radiation_monochromator graphite
_diffrn_radiation_source 'fine-focus sealed tube'
_diffrn_radiation_type MoK\a
_diffrn_radiation_wavelength 0.71073
_diffrn_reflns_av_R_equivalents 0.0429
_diffrn_reflns_av_sigmaI/netI 0.0320
_diffrn_reflns_limit_h_max 12
_diffrn_reflns_limit_h_min -12
_diffrn_reflns_limit_k_max 19
_diffrn_reflns_limit_k_min -19
_diffrn_reflns_limit_l_max 13
_diffrn_reflns_limit_l_min -14
_diffrn_reflns_number 18504
_diffrn_reflns_theta_full 25.00
_diffrn_reflns_theta_max 25.00
_diffrn_reflns_theta_min 2.02
_diffrn_standards_number 0
_exptl_absorpt_coefficient_mu 0.075
_exptl_absorpt_correction_type none
_exptl_crystal_colour colorless
_exptl_crystal_density_diffrn 1.238
_exptl_crystal_density_method 'not measured'
_exptl_crystal_description block
_exptl_crystal_F_000 776
_exptl_crystal_size_max 0.21
_exptl_crystal_size_mid 0.13
_exptl_crystal_size_min 0.08
_refine_diff_density_max 0.184
_refine_diff_density_min -0.129
_refine_ls_extinction_method none
_refine_ls_goodness_of_fit_ref 1.177
_refine_ls_hydrogen_treatment constr
_refine_ls_matrix_type full
_refine_ls_number_parameters 253
_refine_ls_number_reflns 3437
_refine_ls_number_restraints 0
_refine_ls_restrained_S_all 1.177
_refine_ls_R_factor_all 0.0878
_refine_ls_R_factor_gt 0.0683
_refine_ls_shift/su_max 0.000
_refine_ls_shift/su_mean 0.000
_refine_ls_structure_factor_coef Fsqd
_refine_ls_weighting_details 'calc w=1/[\s^2^(Fo^2^)+(0.0509P)^2^+0.6492P] where P=(Fo^2^+2Fc^2^)/3'
_refine_ls_weighting_scheme calc
_refine_ls_wR_factor_gt 0.1363
_refine_ls_wR_factor_ref 0.1445
_reflns_number_gt 2759
_reflns_number_total 3437
_reflns_threshold_expression I>2\s(I)
_cod_data_source_file cf2002.cif
_cod_data_source_block I
_cod_original_sg_symbol_H-M 'P 21/c'
_cod_database_code 2207468
_cod_database_fobs_code 2207468

loop_
_symmetry_equiv_pos_as_xyz
'x, y, z'
'-x, y+1/2, -z+1/2'
'-x, -y, -z'
'x, -y-1/2, z-1/2'

loop_
_atom_site_label
_atom_site_fract_x
_atom_site_fract_y
_atom_site_fract_z
_atom_site_U_iso_or_equiv
_atom_site_adp_type
_atom_site_calc_flag
_atom_site_refinement_flags
_atom_site_occupancy
_atom_site_type_symbol
C1 0.2912(2) 0.25311(14) 0.27571(18) 0.0406(6) Uani d . 1 C
H1 0.2210 0.2923 0.2511 0.049 Uiso calc R 1 H
C3 0.3342(2) 0.12064(13) 0.37012(19) 0.0420(6) Uani d . 1 C
H3 0.3407 0.1137 0.4532 0.050 Uiso calc R 1 H
C4 0.4709(2) 0.14989(15) 0.3423(2) 0.0464(6) Uani d . 1 C
H4 0.5401 0.1106 0.3694 0.056 Uiso calc R 1 H
C5 0.4990(2) 0.23061(15) 0.3999(2) 0.0468(6) Uani d . 1 C
C6 0.4010(2) 0.29321(14) 0.35494(18) 0.0405(6) Uani d . 1 C
C7 0.3481(3) 0.21810(16) 0.1722(2) 0.0523(7) Uani d . 1 C
H7A 0.3767 0.2617 0.1259 0.063 Uiso calc R 1 H
H7B 0.2803 0.1872 0.1257 0.063 Uiso calc R 1 H
C8 0.4662(3) 0.16306(16) 0.2131(2) 0.0554(7) Uani d . 1 C
H8A 0.4564 0.1115 0.1736 0.067 Uiso calc R 1 H
H8B 0.5480 0.1880 0.1964 0.067 Uiso calc R 1 H
C9 0.1419(2) 0.20103(14) 0.41199(18) 0.0402(5) Uani d . 1 C
C10 0.0935(2) 0.13700(16) 0.4720(2) 0.0513(6) Uani d . 1 C
H10 0.1250 0.0848 0.4628 0.062 Uiso calc R 1 H
C11 -0.0009(3) 0.15029(18) 0.5451(2) 0.0636(8) Uani d . 1 C
H11 -0.0328 0.1068 0.5836 0.076 Uiso calc R 1 H
C12 -0.0479(3) 0.2266(2) 0.5615(3) 0.0716(9) Uani d . 1 C
H12 -0.1107 0.2353 0.6112 0.086 Uiso calc R 1 H
C13 -0.0001(3) 0.29031(19) 0.5025(3) 0.0692(8) Uani d . 1 C
H13 -0.0309 0.3425 0.5132 0.083 Uiso calc R 1 H
C14 0.0925(2) 0.27782(16) 0.4282(2) 0.0520(7) Uani d . 1 C
H14 0.1221 0.3215 0.3885 0.062 Uiso calc R 1 H
C15 0.2940(2) 0.03950(15) 0.31577(19) 0.0449(6) Uani d . 1 C
C16 0.1857(3) 0.03093(16) 0.2337(2) 0.0578(7) Uani d . 1 C
H16 0.1355 0.0762 0.2094 0.069 Uiso calc R 1 H
C17 0.1506(3) -0.04382(18) 0.1870(2) 0.0688(8) Uani d . 1 C
H17 0.0767 -0.0484 0.1323 0.083 Uiso calc R 1 H
C18 0.2234(3) -0.11109(18) 0.2204(3) 0.0677(8) Uani d . 1 C
H18 0.2007 -0.1612 0.1875 0.081 Uiso calc R 1 H
C19 0.3299(3) -0.10405(18) 0.3029(3) 0.0724(9) Uani d . 1 C
H19 0.3792 -0.1497 0.3273 0.087 Uiso calc R 1 H
C20 0.3643(3) -0.02953(16) 0.3496(2) 0.0644(8) Uani d . 1 C
H20 0.4371 -0.0256 0.4056 0.077 Uiso calc R 1 H
C21 0.4142(2) 0.37012(15) 0.3876(2) 0.0465(6) Uani d . 1 C
H21 0.4846 0.3804 0.4441 0.056 Uiso calc R 1 H
C22 0.3352(2) 0.44092(14) 0.3484(2) 0.0455(6) Uani d . 1 C
C23 0.2799(3) 0.45047(16) 0.2347(2) 0.0583(7) Uani d . 1 C
H23 0.2905 0.4100 0.1818 0.070 Uiso calc R 1 H
C24 0.2098(3) 0.51933(18) 0.2006(3) 0.0696(8) Uani d . 1 C
H24 0.1728 0.5248 0.1248 0.084 Uiso calc R 1 H
C25 0.1939(3) 0.58008(18) 0.2769(3) 0.0689(8) Uani d . 1 C
H25 0.1463 0.6265 0.2530 0.083 Uiso calc R 1 H
C26 0.2485(3) 0.57211(18) 0.3887(3) 0.0651(8) Uani d . 1 C
H26 0.2385 0.6133 0.4407 0.078 Uiso calc R 1 H
C27 0.3180(3) 0.50326(16) 0.4240(2) 0.0546(7) Uani d . 1 C
H27 0.3543 0.4984 0.5001 0.066 Uiso calc R 1 H
N2 0.23783(18) 0.18577(11) 0.33854(15) 0.0404(5) Uani d . 1 N
O28 0.59236(18) 0.24337(12) 0.47327(17) 0.0696(6) Uani d . 1 O

loop_
_atom_site_aniso_label
_atom_site_aniso_U_11
_atom_site_aniso_U_22
_atom_site_aniso_U_33
_atom_site_aniso_U_12
_atom_site_aniso_U_13
_atom_site_aniso_U_23
C1 0.0428(13) 0.0441(14) 0.0347(12) 0.0031(11) 0.0039(10) 0.0016(10)
C3 0.0471(14) 0.0450(14) 0.0340(12) 0.0062(11) 0.0058(10) -0.0019(10)
C4 0.0426(13) 0.0507(15) 0.0465(14) 0.0107(12) 0.0078(11) -0.0015(11)
C5 0.0402(13) 0.0566(16) 0.0437(14) 0.0006(12) 0.0059(11) 0.0005(12)
C6 0.0422(13) 0.0472(14) 0.0330(12) 0.0018(11) 0.0081(10) 0.0013(10)
C7 0.0612(16) 0.0630(17) 0.0338(13) -0.0047(13) 0.0102(11) -0.0042(12)
C8 0.0618(16) 0.0579(17) 0.0504(15) 0.0043(14) 0.0220(13) -0.0056(13)
C9 0.0342(12) 0.0503(14) 0.0351(12) 0.0036(11) 0.0000(10) -0.0022(11)
C10 0.0543(15) 0.0519(16) 0.0490(15) 0.0015(13) 0.0111(12) 0.0007(12)
C11 0.0620(17) 0.073(2) 0.0598(17) -0.0012(15) 0.0222(14) 0.0095(15)
C12 0.0644(19) 0.086(2) 0.0702(19) 0.0205(17) 0.0330(15) 0.0082(17)
C13 0.0668(18) 0.071(2) 0.0735(19) 0.0290(16) 0.0225(16) 0.0086(16)
C14 0.0490(14) 0.0552(16) 0.0537(15) 0.0139(12) 0.0137(12) 0.0069(12)
C15 0.0516(15) 0.0471(15) 0.0375(13) 0.0042(12) 0.0118(11) 0.0005(11)
C16 0.0629(17) 0.0522(17) 0.0565(16) 0.0040(13) -0.0004(14) -0.0024(13)
C17 0.078(2) 0.0597(19) 0.0658(19) -0.0081(16) -0.0016(15) -0.0128(15)
C18 0.088(2) 0.0516(18) 0.0662(19) -0.0096(16) 0.0195(17) -0.0135(15)
C19 0.090(2) 0.0475(18) 0.078(2) 0.0108(16) 0.0066(18) -0.0004(15)
C20 0.0727(19) 0.0529(18) 0.0645(18) 0.0090(15) -0.0038(15) -0.0029(14)
C21 0.0468(14) 0.0542(16) 0.0384(13) -0.0030(12) 0.0048(11) -0.0042(12)
C22 0.0435(14) 0.0449(14) 0.0492(15) -0.0047(11) 0.0099(11) -0.0034(11)
C23 0.0733(19) 0.0492(16) 0.0523(16) 0.0014(14) 0.0075(14) -0.0027(13)
C24 0.079(2) 0.0560(18) 0.070(2) 0.0007(16) -0.0047(16) 0.0071(15)
C25 0.0545(17) 0.0500(18) 0.102(2) 0.0063(14) 0.0064(17) 0.0010(17)
C26 0.0539(17) 0.0586(19) 0.085(2) 0.0029(14) 0.0176(16) -0.0184(16)
C27 0.0510(15) 0.0563(17) 0.0582(16) -0.0041(13) 0.0132(13) -0.0113(13)
N2 0.0415(11) 0.0422(11) 0.0379(10) 0.0058(9) 0.0066(9) 0.0000(9)
O28 0.0576(12) 0.0722(13) 0.0721(13) 0.0052(10) -0.0197(10) -0.0038(10)

loop_
_atom_type_symbol
_atom_type_description
_atom_type_scat_dispersion_real
_atom_type_scat_dispersion_imag
_atom_type_scat_source
C C 0.0033 0.0016 'International Tables Vol C Tables 4.2.6.8 and 6.1.1.4'
H H 0.0000 0.0000 'International Tables Vol C Tables 4.2.6.8 and 6.1.1.4'
N N 0.0061 0.0033 'International Tables Vol C Tables 4.2.6.8 and 6.1.1.4'
O O 0.0106 0.0060 'International Tables Vol C Tables 4.2.6.8 and 6.1.1.4'

loop_
_geom_angle_atom_site_label_1
_geom_angle_atom_site_label_2
_geom_angle_atom_site_label_3
_geom_angle
_geom_angle_publ_flag
N2 C1 C6 107.93(17) ?
N2 C1 C7 108.36(19) ?
C6 C1 C7 109.62(19) ?
N2 C1 H1 110.3 ?
C6 C1 H1 110.3 ?
C7 C1 H1 110.3 ?
N2 C3 C15 113.74(18) ?
N2 C3 C4 107.79(18) ?
C15 C3 C4 112.84(19) ?
N2 C3 H3 107.4 ?
C15 C3 H3 107.4 ?
C4 C3 H3 107.4 ?
C5 C4 C8 107.6(2) ?
C5 C4 C3 107.82(18) ?
C8 C4 C3 109.7(2) ?
C5 C4 H4 110.5 ?
C8 C4 H4 110.5 ?
C3 C4 H4 110.5 ?
O28 C5 C6 124.0(2) ?
O28 C5 C4 124.0(2) ?
C6 C5 C4 111.9(2) ?
C21 C6 C5 121.5(2) ?
C21 C6 C1 129.5(2) y
C5 C6 C1 109.0(2) ?
C1 C7 C8 109.38(19) ?
C1 C7 H7A 109.8 ?
C8 C7 H7A 109.8 ?
C1 C7 H7B 109.8 ?
C8 C7 H7B 109.8 ?
H7A C7 H7B 108.2 ?
C4 C8 C7 108.84(19) ?
C4 C8 H8A 109.9 ?
C7 C8 H8A 109.9 ?
C4 C8 H8B 109.9 ?
C7 C8 H8B 109.9 ?
H8A C8 H8B 108.3 ?
C14 C9 C10 117.8(2) ?
C14 C9 N2 122.7(2) ?
C10 C9 N2 119.5(2) ?
C11 C10 C9 120.7(2) ?
C11 C10 H10 119.6 ?
C9 C10 H10 119.6 ?
C12 C11 C10 121.0(3) ?
C12 C11 H11 119.5 ?
C10 C11 H11 119.5 ?
C11 C12 C13 118.6(3) ?
C11 C12 H12 120.7 ?
C13 C12 H12 120.7 ?
C14 C13 C12 121.1(3) ?
C14 C13 H13 119.5 ?
C12 C13 H13 119.5 ?
C13 C14 C9 120.8(3) ?
C13 C14 H14 119.6 ?
C9 C14 H14 119.6 ?
C20 C15 C16 117.3(2) ?
C20 C15 C3 120.3(2) ?
C16 C15 C3 122.4(2) ?
C15 C16 C17 121.0(3) ?
C15 C16 H16 119.5 ?
C17 C16 H16 119.5 ?
C18 C17 C16 120.6(3) ?
C18 C17 H17 119.7 ?
C16 C17 H17 119.7 ?
C17 C18 C19 119.3(3) ?
C17 C18 H18 120.4 ?
C19 C18 H18 120.4 ?
C18 C19 C20 120.0(3) ?
C18 C19 H19 120.0 ?
C20 C19 H19 120.0 ?
C19 C20 C15 121.8(3) ?
C19 C20 H20 119.1 ?
C15 C20 H20 119.1 ?
C6 C21 C22 129.9(2) y
C6 C21 H21 115.1 ?
C22 C21 H21 115.1 ?
C27 C22 C23 117.8(2) ?
C27 C22 C21 119.9(2) ?
C23 C22 C21 122.3(2) ?
C24 C23 C22 120.4(3) ?
C24 C23 H23 119.8 ?
C22 C23 H23 119.8 ?
C25 C24 C23 120.8(3) ?
C25 C24 H24 119.6 ?
C23 C24 H24 119.6 ?
C24 C25 C26 119.6(3) ?
C24 C25 H25 120.2 ?
C26 C25 H25 120.2 ?
C25 C26 C27 120.1(3) ?
C25 C26 H26 119.9 ?
C27 C26 H26 119.9 ?
C26 C27 C22 121.3(3) ?
C26 C27 H27 119.4 ?
C22 C27 H27 119.4 ?
C9 N2 C3 117.77(18) ?
C9 N2 C1 120.04(18) ?
C3 N2 C1 113.79(17) ?

loop_
_geom_bond_atom_site_label_1
_geom_bond_atom_site_label_2
_geom_bond_distance
_geom_bond_publ_flag
C1 N2 1.476(3) ?
C1 C6 1.515(3) ?
C1 C7 1.527(3) ?
C1 H1 0.980 ?
C3 N2 1.470(3) ?
C3 C15 1.519(3) ?
C3 C4 1.544(3) ?
C3 H3 0.980 ?
C4 C5 1.506(3) ?
C4 C8 1.534(3) ?
C4 H4 0.980 ?
C5 O28 1.220(3) y
C5 C6 1.486(3) ?
C6 C21 1.329(3) y
C7 C8 1.534(4) ?
C7 H7A 0.970 ?
C7 H7B 0.970 ?
C8 H8A 0.970 ?
C8 H8B 0.970 ?
C9 C14 1.385(3) ?
C9 C10 1.395(3) ?
C9 N2 1.404(3) ?
C10 C11 1.383(4) ?
C10 H10 0.930 ?
C11 C12 1.369(4) ?
C11 H11 0.930 ?
C12 C13 1.382(4) ?
C12 H12 0.930 ?
C13 C14 1.379(4) ?
C13 H13 0.930 ?
C14 H14 0.930 ?
C15 C20 1.377(3) ?
C15 C16 1.379(3) ?
C16 C17 1.380(4) ?
C16 H16 0.930 ?
C17 C18 1.365(4) ?
C17 H17 0.930 ?
C18 C19 1.366(4) ?
C18 H18 0.930 ?
C19 C20 1.375(4) ?
C19 H19 0.930 ?
C20 H20 0.930 ?
C21 C22 1.460(3) ?
C21 H21 0.930 ?
C22 C27 1.387(3) ?
C22 C23 1.396(3) ?
C23 C24 1.374(4) ?
C23 H23 0.930 ?
C24 C25 1.371(4) ?
C24 H24 0.930 ?
C25 C26 1.371(4) ?
C25 H25 0.930 ?
C26 C27 1.375(4) ?
C26 H26 0.930 ?
C27 H27 0.930 ?

loop_
_geom_torsion_atom_site_label_1
_geom_torsion_atom_site_label_2
_geom_torsion_atom_site_label_3
_geom_torsion_atom_site_label_4
_geom_torsion
N2 C3 C4 C5 53.2(2)
C15 C3 C4 C5 179.59(19)
N2 C3 C4 C8 -63.8(2)
C15 C3 C4 C8 62.7(2)
C8 C4 C5 O28 -123.6(3)
C3 C4 C5 O28 118.2(3)
C8 C4 C5 C6 55.3(2)
C3 C4 C5 C6 -62.9(2)
O28 C5 C6 C21 4.5(4)
C4 C5 C6 C21 -174.4(2)
O28 C5 C6 C1 -173.4(2)
C4 C5 C6 C1 7.7(3)
N2 C1 C6 C21 -123.8(3)
C7 C1 C6 C21 118.4(3)
N2 C1 C6 C5 53.8(2)
C7 C1 C6 C5 -64.0(2)
N2 C1 C7 C8 -64.4(2)
C6 C1 C7 C8 53.1(3)
C5 C4 C8 C7 -64.8(3)
C3 C4 C8 C7 52.2(3)
C1 C7 C8 C4 10.1(3)
C14 C9 C10 C11 0.1(4)
N2 C9 C10 C11 179.9(2)
C9 C10 C11 C12 -0.8(4)
C10 C11 C12 C13 0.6(5)
C11 C12 C13 C14 0.3(5)
C12 C13 C14 C9 -1.1(4)
C10 C9 C14 C13 0.9(4)
N2 C9 C14 C13 -179.0(2)
N2 C3 C15 C20 -170.8(2)
C4 C3 C15 C20 66.0(3)
N2 C3 C15 C16 7.7(3)
C4 C3 C15 C16 -115.5(3)
C20 C15 C16 C17 -0.6(4)
C3 C15 C16 C17 -179.1(2)
C15 C16 C17 C18 -0.6(4)
C16 C17 C18 C19 1.5(5)
C17 C18 C19 C20 -1.2(5)
C18 C19 C20 C15 0.0(5)
C16 C15 C20 C19 0.9(4)
C3 C15 C20 C19 179.5(3)
C5 C6 C21 C22 175.3(2)
C1 C6 C21 C22 -7.3(4)
C6 C21 C22 C27 147.3(3)
C6 C21 C22 C23 -35.7(4)
C27 C22 C23 C24 -0.7(4)
C21 C22 C23 C24 -177.8(2)
C22 C23 C24 C25 0.6(4)
C23 C24 C25 C26 0.0(5)
C24 C25 C26 C27 -0.5(4)
C25 C26 C27 C22 0.3(4)
C23 C22 C27 C26 0.3(4)
C21 C22 C27 C26 177.5(2)
C14 C9 N2 C3 146.9(2)
C10 C9 N2 C3 -33.0(3)
C14 C9 N2 C1 0.7(3)
C10 C9 N2 C1 -179.2(2)
C15 C3 N2 C9 94.3(2)
C4 C3 N2 C9 -139.84(19)
C15 C3 N2 C1 -117.5(2)
C4 C3 N2 C1 8.4(2)
C6 C1 N2 C9 83.1(2)
C7 C1 N2 C9 -158.28(19)
C6 C1 N2 C3 -64.4(2)
C7 C1 N2 C3 54.2(2)
